data_1565063
loop_
_publ_author_name
'Crimmin, Mark Richard'
'Kong, Richard Y.'
'Batuecas, Maria'

_publ_section_title
;
 &#x000D; Reactions of Aluminium(I) with Transition Metal Carbonyls:
 Scope, Mechanism and Selectivity of CO Homologation&#x000D;
;
_journal_name_full 'Chemical Science'
_journal_paper_doi 10.1039/D1SC04940B
_journal_year 2021
_chemical_formula_moiety 'C74 H97 Al2 N4 O6 Re, 1.5(C6 H6)'
_chemical_formula_sum 'C83 H106 Al2 N4 O6 Re'
_chemical_formula_weight 1495.87
_space_group_crystal_system monoclinic
_space_group_IT_number 14
_space_group_name_Hall '-P 2yn'
_space_group_name_H-M_alt 'P 1 21/n 1'
_atom_sites_solution_hydrogens geom
_audit_creation_date 2019-02-26
_audit_creation_method
;
Olex2 1.2
(compiled 2018.05.29 svn.r3508 for OlexSys, GUI svn.r5506)
;
_audit_update_record
;
2021-07-08 deposited with the CCDC.	2021-10-25 downloaded from the CCDC.
;
_cell_angle_alpha 90
_cell_angle_beta 95.819(2)
_cell_angle_gamma 90
_cell_formula_units_Z 4
_cell_length_a 13.5551(2)
_cell_length_b 15.5294(3)
_cell_length_c 36.6963(10)
_cell_measurement_reflns_used 6631
_cell_measurement_temperature 173.1(2)
_cell_measurement_theta_max 72.7850
_cell_measurement_theta_min 4.3920
_cell_volume 7684.9(3)
_computing_cell_refinement 'CrysAlisPro 1.171.39.46 (Rigaku OD, 2018)'
_computing_data_collection 'CrysAlisPro 1.171.39.46 (Rigaku OD, 2018)'
_computing_data_reduction 'CrysAlisPro 1.171.39.46 (Rigaku OD, 2018)'
_computing_molecular_graphics 'Olex2 (Dolomanov et al., 2009)'
_computing_publication_material 'Olex2 (Dolomanov et al., 2009)'
_computing_structure_refinement 'ShelXL (Sheldrick, 2015)'
_diffrn_ambient_environment N~2~
_diffrn_ambient_temperature 173.1(2)
_diffrn_detector 'CCD plate'
_diffrn_detector_area_resol_mean 10.4115
_diffrn_detector_type Atlas
_diffrn_measured_fraction_theta_full 0.986
_diffrn_measured_fraction_theta_max 0.953
_diffrn_measurement_details
;
List of Runs (angles in degrees, time in seconds):

  # Type    Start    End  Width  t~exp~   \w     \q     \k     \f   Frames
#--------------------------------------------------------------------------
  1  \w    -98.00 -18.00   1.00    9.35    --  -42.23 125.00-150.00   80
  2  \w    -67.00  35.00   1.00    9.35    --  -42.23  19.00  30.00  102
  3  \w     78.00 177.00   1.00   67.56    --  105.13  61.00 -60.00   99
  4  \w     67.00 138.00   1.00   67.56    --  105.13 -77.00-120.00   71
  5  \w     34.00 117.00   1.00   67.56    --  105.13 -45.00 150.00   83
  6  \w     79.00 168.00   1.00   67.56    --  105.13  45.00   0.00   89
;
_diffrn_measurement_device 'four-circle diffractometer'
_diffrn_measurement_device_type 'Xcalibur, Atlas, Ultra'
_diffrn_measurement_method '\w scans'
_diffrn_orient_matrix_type 'CrysAlisPro convention (1999,Acta A55,543-557)'
_diffrn_orient_matrix_UB_11 0.0834876000
_diffrn_orient_matrix_UB_12 0.0652073000
_diffrn_orient_matrix_UB_13 0.0108859000
_diffrn_orient_matrix_UB_21 -0.0011600000
_diffrn_orient_matrix_UB_22 0.0279252000
_diffrn_orient_matrix_UB_23 -0.0403340000
_diffrn_orient_matrix_UB_31 -0.0779284000
_diffrn_orient_matrix_UB_32 0.0693658000
_diffrn_orient_matrix_UB_33 0.0059919000
_diffrn_radiation_monochromator mirror
_diffrn_radiation_probe x-ray
_diffrn_radiation_type CuK\a
_diffrn_radiation_wavelength 1.54184
_diffrn_reflns_av_R_equivalents 0.0461
_diffrn_reflns_av_unetI/netI 0.0763
_diffrn_reflns_Laue_measured_fraction_full 0.986
_diffrn_reflns_Laue_measured_fraction_max 0.953
_diffrn_reflns_limit_h_max 10
_diffrn_reflns_limit_h_min -16
_diffrn_reflns_limit_k_max 18
_diffrn_reflns_limit_k_min -17
_diffrn_reflns_limit_l_max 41
_diffrn_reflns_limit_l_min -44
_diffrn_reflns_number 24830
_diffrn_reflns_point_group_measured_fraction_full 0.986
_diffrn_reflns_point_group_measured_fraction_max 0.953
_diffrn_reflns_theta_full 67.684
_diffrn_reflns_theta_max 73.402
_diffrn_reflns_theta_min 3.377
_diffrn_source 'fine-focus sealed X-ray tube'
_diffrn_source_type 'Enhance Ultra (Cu) X-ray Source'
_exptl_absorpt_coefficient_mu 3.731
_exptl_absorpt_correction_T_max 0.890
_exptl_absorpt_correction_T_min 0.594
_exptl_absorpt_correction_type analytical
_exptl_absorpt_process_details
;
CrysAlisPro 1.171.39.46 (Rigaku Oxford Diffraction, 2018)
Analytical numeric absorption correction using a multifaceted crystal
			model based on expressions derived by R.C. Clark & J.S. Reid.
(Clark, R. C. & Reid, J. S. (1995). Acta Cryst. A51, 887-897)
Empirical absorption correction using spherical harmonics,
 implemented in SCALE3 ABSPACK scaling algorithm.
;
_exptl_crystal_colour red
_exptl_crystal_colour_primary red
_exptl_crystal_density_diffrn 1.293
_exptl_crystal_description plate
_exptl_crystal_F_000 3124
_exptl_crystal_size_max 0.28
_exptl_crystal_size_mid 0.226
_exptl_crystal_size_min 0.042
_refine_diff_density_max 1.105
_refine_diff_density_min -1.068
_refine_diff_density_rms 0.088
_refine_ls_extinction_method none
_refine_ls_goodness_of_fit_ref 1.016
_refine_ls_hydrogen_treatment constr
_refine_ls_matrix_type full
_refine_ls_number_parameters 918
_refine_ls_number_reflns 14739
_refine_ls_number_restraints 105
_refine_ls_restrained_S_all 1.016
_refine_ls_R_factor_all 0.0745
_refine_ls_R_factor_gt 0.0491
_refine_ls_shift/su_max 0.005
_refine_ls_shift/su_mean 0.000
_refine_ls_structure_factor_coef Fsqd
_refine_ls_weighting_details 'w=1/[\s^2^(Fo^2^)+(0.0533P)^2^] where P=(Fo^2^+2Fc^2^)/3'
_refine_ls_weighting_scheme calc
_refine_ls_wR_factor_gt 0.1123
_refine_ls_wR_factor_ref 0.1287
_reflns_Friedel_coverage 0.000
_reflns_number_gt 10643
_reflns_number_total 14739
_reflns_threshold_expression 'I > 2\s(I)'
_cod_data_source_file d1sc04940b3.cif
_cod_data_source_block 4-Re
_cod_database_code 1565063
_shelx_shelxl_version_number 2016/6
_chemical_oxdiff_formula 'C74 H63 N4 O6 Al2 Re'
_chemical_oxdiff_usercomment RK234
_shelx_space_group_comment
;
The symmetry employed for this shelxl refinement is uniquely defined
by the following loop, which should always be used as a source of
symmetry information in preference to the above space-group names.
They are only intended as comments.
;
_shelx_estimated_absorpt_t_max 0.859
_shelx_estimated_absorpt_t_min 0.421
_reflns_odcompleteness_completeness 98.64
_reflns_odcompleteness_iscentric 1
_reflns_odcompleteness_theta 66.49
_olex2_refinement_description
;
1. Fixed Uiso
 At 1.2 times of:
  All C(H) groups
 At 1.5 times of:
  All C(H,H,H) groups
2. Uiso/Uaniso restraints and constraints
C71 \\sim C70 \\sim C72 \\sim C172 \\sim C170 \\sim C171: within 1A with sigma
of 0.01 and sigma for terminal atoms of 0.01
C55 \\sim C56 \\sim C57 \\sim C156 \\sim C155 \\sim C157: within 1A with sigma
of 0.01 and sigma for terminal atoms of 0.01
C81 \\sim C83 \\sim C86 \\sim C89 \\sim C80 \\sim C84 \\sim C181 \\sim C183
\\sim C185 \\sim C189 \\sim C186 \\sim C180: within 1A with sigma of 0.01 and
sigma for terminal atoms of 0.01
C92 \\sim C93 \\sim C90 \\sim C195 \\sim C190 \\sim C200: within 1A with sigma
of 0.01 and sigma for terminal atoms of 0.01
C92 \\sim C93 \\sim C90 \\sim C195 \\sim C190 \\sim C200 \\sim C100 \\sim C96
\\sim C97 \\sim C194 \\sim C192 \\sim C198: within 1.5A with sigma of 0.01 and
sigma for terminal atoms of 0.01
3. Others
 Sof(C172)=Sof(H17A)=Sof(H17B)=Sof(H17C)=Sof(C170)=Sof(H170)=Sof(C171)=
 Sof(H17D)=Sof(H17E)=Sof(H17F)=1-FVAR(1)
 Sof(C71)=Sof(H71A)=Sof(H71B)=Sof(H71C)=Sof(C70)=Sof(H70)=Sof(C72)=Sof(H72A)=
 Sof(H72B)=Sof(H72C)=FVAR(1)
 Sof(C156)=Sof(H15D)=Sof(H15E)=Sof(H15F)=Sof(C155)=Sof(H155)=Sof(C157)=
 Sof(H15G)=Sof(H15H)=Sof(H15I)=1-FVAR(2)
 Sof(C55)=Sof(H55)=Sof(C56)=Sof(H56A)=Sof(H56B)=Sof(H56C)=Sof(C57)=Sof(H57A)=
 Sof(H57B)=Sof(H57C)=FVAR(2)
 Sof(C181)=Sof(H181)=Sof(C183)=Sof(H183)=Sof(C185)=Sof(H185)=Sof(C189)=
 Sof(H189)=Sof(C186)=Sof(H186)=Sof(C180)=Sof(H180)=1-FVAR(3)
 Sof(C81)=Sof(H81)=Sof(C83)=Sof(H83)=Sof(C86)=Sof(H86)=Sof(C89)=Sof(H89)=
 Sof(C80)=Sof(H80)=Sof(C84)=Sof(H84)=FVAR(3)
 Sof(C90)=Sof(H90)=Sof(C92)=Sof(H92)=Sof(C96)=Sof(H96)=Sof(C100)=Sof(H100)=
 Sof(C97)=Sof(H97)=Sof(C93)=Sof(H93)=0.5*(1-FVAR(5))
 Sof(C195)=Sof(H195)=Sof(C190)=Sof(H190)=Sof(C192)=Sof(H192)=Sof(C194)=
 Sof(H194)=Sof(C198)=Sof(H198)=Sof(C200)=Sof(H200)=0.5*FVAR(5)
4.a Ternary CH refined with riding coordinates:
 C42(H42), C58(H58), C67(H67), C39(H39), C55(H55), C27(H27), C30(H30),
 C70(H70), C170(H170), C155(H155)
4.b Me refined with riding coordinates:
 C15(H15A,H15B,H15C)
4.c Aromatic/amide H refined with riding coordinates:
 C25(H25), C23(H23), C24(H24), C51(H51), C46(H46), C18(H18), C37(H37),
 C36(H36), C52(H52), C35(H35), C63(H63), C64(H64), C53(H53), C65(H65), C81(H81),
  C83(H83), C86(H86), C89(H89), C80(H80), C84(H84), C181(H181), C183(H183),
 C185(H185), C189(H189), C186(H186), C180(H180), C90(H90), C92(H92), C96(H96),
 C100(H100), C97(H97), C93(H93), C195(H195), C190(H190), C192(H192), C194(H194),
  C198(H198), C200(H200)
4.d Fitted hexagon refined as free rotating group:
 C81(C83,C86,C89,C80,C84), C181(C183,C185,C189,C186,C180), C90(C92,C96,C100,
 C97,C93), C195(C190,C192,C194,C198,C200)
4.e Idealised Me refined as rotating group:
 C16(H16A,H16B,H16C), C13(H13A,H13B,H13C), C41(H41A,H41B,H41C), C20(H20A,H20B,
 H20C), C48(H48A,H48B,H48C), C59(H59A,H59B,H59C), C0AA(H0AA,H0AB,H0AC),
 C32(H32A,H32B,H32C), C12(H12A,H12B,H12C), C69(H69A,H69B,H69C), C68(H68A,H68B,
 H68C), C2AA(H2AA,H2AB,H2AC), C44(H44A,H44B,H44C), C31(H31A,H31B,H31C),
 C14(H14A,H14B,H14C), C71(H71A,H71B,H71C), C56(H56A,H56B,H56C), C60(H60A,H60B,
 H60C), C40(H40A,H40B,H40C), C28(H28A,H28B,H28C), C43(H43A,H43B,H43C), C72(H72A,
 H72B,H72C), C57(H57A,H57B,H57C), C29(H29A,H29B,H29C), C172(H17A,H17B,H17C),
 C171(H17D,H17E,H17F), C156(H15D,H15E,H15F), C157(H15G,H15H,H15I)
;
_olex2_submission_special_instructions 'No special instructions were received'
_oxdiff_exptl_absorpt_empirical_details
;
Empirical correction (ABSPACK) includes:
- Absorption correction using spherical harmonics
- Frame scaling
;
_oxdiff_exptl_absorpt_empirical_full_max 1.116
_oxdiff_exptl_absorpt_empirical_full_min 0.883

loop_
_space_group_symop_operation_xyz
'x, y, z'
'-x+1/2, y+1/2, -z+1/2'
'-x, -y, -z'
'x-1/2, -y-1/2, z-1/2'

loop_
_atom_site_label
_atom_site_type_symbol
_atom_site_fract_x
_atom_site_fract_y
_atom_site_fract_z
_atom_site_U_iso_or_equiv
_atom_site_adp_type
_atom_site_occupancy
_atom_site_site_symmetry_order
_atom_site_calc_flag
_atom_site_refinement_flags_posn
_atom_site_refinement_flags_adp
_atom_site_refinement_flags_occupancy
_atom_site_disorder_assembly
_atom_site_disorder_group
Re1 Re 0.81457(2) 0.19576(2) 0.57219(2) 0.04285(7) Uani 1 1 d . . . . .
O6 O 0.8034(5) 0.3916(3) 0.57082(17) 0.0954(19) Uani 1 1 d . . . . .
Al1 Al 1.11422(9) 0.08904(9) 0.62575(4) 0.0377(3) Uani 1 1 d . . . . .
Al2 Al 0.98272(10) 0.38499(8) 0.67547(4) 0.0410(3) Uani 1 1 d . . . . .
O5 O 0.7003(3) 0.2026(3) 0.63955(13) 0.0709(12) Uani 1 1 d . . . . .
O4 O 1.1519(3) 0.2838(2) 0.71474(10) 0.0531(9) Uani 1 1 d . . . . .
O3 O 1.1219(2) 0.1570(2) 0.66235(9) 0.0445(7) Uani 1 1 d . . . . .
O1 O 1.0064(2) 0.1230(2) 0.59891(9) 0.0428(7) Uani 1 1 d . . . . .
C1 C 0.9452(3) 0.1876(3) 0.60434(13) 0.0370(9) Uani 1 1 d . . . . .
N2 N 1.2202(3) 0.0911(3) 0.59641(11) 0.0407(8) Uani 1 1 d . . . . .
N4 N 1.0313(3) 0.4970(3) 0.66722(14) 0.0500(10) Uani 1 1 d . . . . .
N3 N 0.8909(3) 0.4149(3) 0.70863(12) 0.0449(9) Uani 1 1 d . . . . .
C25 C 1.3401(4) 0.2919(4) 0.56508(17) 0.0588(14) Uani 1 1 d . . . . .
H25 H 1.327874 0.335578 0.547879 0.071 Uiso 1 1 calc R . . . .
C42 C 0.9016(4) -0.0332(5) 0.65547(19) 0.0659(17) Uani 1 1 d . . . . .
H42 H 0.925648 -0.014684 0.632429 0.079 Uiso 1 1 calc R . . . .
C49 C 0.8088(3) 0.3586(3) 0.71437(15) 0.0440(10) Uani 1 1 d . . . . .
C58 C 0.9174(4) 0.2727(5) 0.7630(2) 0.0667(16) Uani 1 1 d . . . . .
H58 H 0.965472 0.317431 0.758283 0.080 Uiso 1 1 calc R . . . .
O2 O 0.9326(2) 0.3227(2) 0.63812(10) 0.0435(7) Uani 1 1 d . . . . .
N1 N 1.1112(3) -0.0289(3) 0.63594(11) 0.0400(8) Uani 1 1 d . . . . .
C5 C 0.7465(4) 0.2012(4) 0.61500(17) 0.0547(13) Uani 1 1 d . . . . .
C23 C 1.4450(4) 0.2294(4) 0.61410(16) 0.0517(12) Uani 1 1 d . . . . .
H23 H 1.504050 0.230278 0.629377 0.062 Uiso 1 1 calc R . . . .
C24 C 1.4286(4) 0.2908(4) 0.58732(18) 0.0612(15) Uani 1 1 d . . . . .
H24 H 1.477066 0.331759 0.584144 0.073 Uiso 1 1 calc R . . . .
C4 C 1.0841(3) 0.2951(3) 0.68966(14) 0.0441(10) Uani 1 1 d . . . . .
C67 C 1.2486(4) 0.4648(4) 0.67316(19) 0.0595(14) Uani 1 1 d . . . . .
H67 H 1.202033 0.452443 0.691221 0.071 Uiso 1 1 calc R . . . .
C16 C 1.0947(5) -0.1738(4) 0.60838(18) 0.0613(14) Uani 1 1 d . . . . .
H16A H 1.149765 -0.210839 0.615736 0.092 Uiso 1 1 calc GR . . . .
H16B H 1.067025 -0.188879 0.584104 0.092 Uiso 1 1 calc GR . . . .
H16C H 1.045010 -0.180267 0.625068 0.092 Uiso 1 1 calc GR . . . .
C39 C 1.2721(4) -0.1074(4) 0.68611(17) 0.0603(14) Uani 1 1 d . . . . .
H39 H 1.277679 -0.078346 0.662701 0.072 Uiso 1 1 calc R . . . .
C21 C 1.2885(3) 0.1638(3) 0.59471(14) 0.0422(10) Uani 1 1 d . . . . .
C13 C 0.9589(4) 0.1165(4) 0.50787(17) 0.0595(14) Uani 1 1 d . . . . .
H13A H 0.980773 0.171029 0.499405 0.089 Uiso 1 1 calc GR . . . .
H13B H 0.957781 0.075004 0.488429 0.089 Uiso 1 1 calc GR . . . .
H13C H 1.003493 0.097393 0.528260 0.089 Uiso 1 1 calc GR . . . .
C19 C 1.2327(3) 0.0232(3) 0.57561(13) 0.0418(10) Uani 1 1 d . . . . .
C41 C 1.3061(5) -0.2007(6) 0.6827(3) 0.087(2) Uani 1 1 d . . . . .
H41A H 1.307003 -0.228705 0.706091 0.130 Uiso 1 1 calc GR . . . .
H41B H 1.371582 -0.201564 0.674896 0.130 Uiso 1 1 calc GR . . . .
H41C H 1.261236 -0.230386 0.665114 0.130 Uiso 1 1 calc GR . . . .
C22 C 1.3756(3) 0.1659(3) 0.61895(15) 0.0449(10) Uani 1 1 d . . . . .
C20 C 1.3060(4) 0.0242(4) 0.54773(15) 0.0576(13) Uani 1 1 d . . . . .
H20A H 1.293907 0.073245 0.532008 0.086 Uiso 1 1 calc GR . . . .
H20B H 1.299238 -0.027560 0.533375 0.086 Uiso 1 1 calc GR . . . .
H20C H 1.372021 0.027430 0.559936 0.086 Uiso 1 1 calc GR . . . .
C9 C 0.7862(4) 0.1912(4) 0.50877(12) 0.0496(11) Uani 1 1 d . . . . .
C3 C 1.0634(3) 0.2278(3) 0.66081(13) 0.0395(9) Uani 1 1 d . . . . .
C51 C 0.6382(4) 0.3216(3) 0.69941(16) 0.0498(12) Uani 1 1 d . . . . .
H51 H 0.577045 0.331228 0.686140 0.060 Uiso 1 1 calc R . . . .
C2 C 0.9824(3) 0.2466(3) 0.63495(14) 0.0396(9) Uani 1 1 d . . . . .
C8 C 0.8566(4) 0.1258(3) 0.51963(13) 0.0454(11) Uani 1 1 d . . . . .
C55 C 0.7086(6) 0.4428(5) 0.6626(3) 0.0489(18) Uani 0.746(12) 1 d . U P A 1
H55 H 0.772848 0.447679 0.652695 0.059 Uiso 0.746(12) 1 calc R . P A 1
C62 C 1.1898(5) 0.5012(4) 0.63971(19) 0.0637(15) Uani 1 1 d . . . . .
C46 C 0.9699(4) 0.5502(4) 0.72272(19) 0.0598(15) Uani 1 1 d . . . . .
H46 H 0.978343 0.593622 0.740229 0.072 Uiso 1 1 calc R . . . .
C27 C 1.3950(4) 0.1034(3) 0.65040(15) 0.0493(11) Uani 1 1 d . . . . .
H27 H 1.340729 0.061479 0.648721 0.059 Uiso 1 1 calc R . . . .
C17 C 1.1294(3) -0.0816(3) 0.60876(14) 0.0442(10) Uani 1 1 d . . . . .
C48 C 1.0845(5) 0.6413(4) 0.6909(3) 0.083(2) Uani 1 1 d . . . . .
H48A H 1.144433 0.638239 0.707250 0.125 Uiso 1 1 calc GR . . . .
H48B H 1.044799 0.688546 0.697932 0.125 Uiso 1 1 calc GR . . . .
H48C H 1.100757 0.649938 0.666335 0.125 Uiso 1 1 calc GR . . . .
C18 C 1.1798(4) -0.0553(3) 0.57908(14) 0.0448(10) Uani 1 1 d . . . . .
H18 H 1.178580 -0.093356 0.559463 0.054 Uiso 1 1 calc R . . . .
C47 C 1.0269(4) 0.5578(3) 0.6930(2) 0.0611(16) Uani 1 1 d . . . . .
C54 C 0.8206(4) 0.2920(4) 0.73958(16) 0.0540(12) Uani 1 1 d . . . . .
C59 C 0.9594(5) 0.1863(5) 0.7530(2) 0.083(2) Uani 1 1 d . . . . .
H59A H 0.914979 0.141226 0.758721 0.125 Uiso 1 1 calc GR . . . .
H59B H 1.022800 0.177793 0.766714 0.125 Uiso 1 1 calc GR . . . .
H59C H 0.966928 0.185220 0.727291 0.125 Uiso 1 1 calc GR . . . .
C37 C 0.9714(5) -0.1033(5) 0.71366(17) 0.0640(15) Uani 1 1 d . . . . .
H37 H 0.907131 -0.103833 0.720410 0.077 Uiso 1 1 calc R . . . .
C0AA C 0.8255(5) -0.1043(7) 0.6467(3) 0.101(3) Uani 1 1 d . . . . .
H0AA H 0.855117 -0.150292 0.634142 0.151 Uiso 1 1 calc GR . . . .
H0AB H 0.769840 -0.081692 0.631391 0.151 Uiso 1 1 calc GR . . . .
H0AC H 0.803474 -0.125752 0.669045 0.151 Uiso 1 1 calc GR . . . .
C32 C 1.1106(5) 0.3080(5) 0.5534(2) 0.083(2) Uani 1 1 d . . . . .
H32A H 1.101237 0.304065 0.578941 0.125 Uiso 1 1 calc GR . . . .
H32B H 1.047360 0.306597 0.539083 0.125 Uiso 1 1 calc GR . . . .
H32C H 1.143749 0.361074 0.548928 0.125 Uiso 1 1 calc GR . . . .
C12 C 0.8537(5) -0.0207(4) 0.55356(17) 0.0647(15) Uani 1 1 d . . . . .
H12A H 0.922185 -0.012946 0.562490 0.097 Uiso 1 1 calc GR . . . .
H12B H 0.848699 -0.060539 0.533468 0.097 Uiso 1 1 calc GR . . . .
H12C H 0.818145 -0.042826 0.572854 0.097 Uiso 1 1 calc GR . . . .
C69 C 1.3256(5) 0.5297(5) 0.6907(3) 0.088(2) Uani 1 1 d . . . . .
H69A H 1.367984 0.548009 0.672742 0.132 Uiso 1 1 calc GR . . . .
H69B H 1.364770 0.502739 0.710787 0.132 Uiso 1 1 calc GR . . . .
H69C H 1.291927 0.578748 0.699468 0.132 Uiso 1 1 calc GR . . . .
C68 C 1.2999(5) 0.3791(5) 0.6646(2) 0.0747(18) Uani 1 1 d . . . . .
H68A H 1.252181 0.341025 0.652035 0.112 Uiso 1 1 calc GR . . . .
H68B H 1.327150 0.352869 0.687105 0.112 Uiso 1 1 calc GR . . . .
H68C H 1.352113 0.390394 0.649457 0.112 Uiso 1 1 calc GR . . . .
C36 C 1.0470(5) -0.1372(5) 0.73696(18) 0.0693(17) Uani 1 1 d . . . . .
H36 H 1.033728 -0.158955 0.759555 0.083 Uiso 1 1 calc R . . . .
C11 C 0.7106(4) 0.0930(4) 0.54312(15) 0.0522(12) Uani 1 1 d . . . . .
C2AA C 0.6318(5) 0.0439(5) 0.5604(2) 0.078(2) Uani 1 1 d . . . . .
H2AA H 0.662064 0.009824 0.580293 0.117 Uiso 1 1 calc GR . . . .
H2AB H 0.597276 0.006772 0.542419 0.117 Uiso 1 1 calc GR . . . .
H2AC H 0.585765 0.083575 0.569388 0.117 Uiso 1 1 calc GR . . . .
C52 C 0.6482(4) 0.2551(4) 0.72437(18) 0.0598(14) Uani 1 1 d . . . . .
H52 H 0.594214 0.219914 0.727575 0.072 Uiso 1 1 calc R . . . .
C50 C 0.7181(4) 0.3747(3) 0.69372(15) 0.0478(11) Uani 1 1 d . . . . .
C7 C 0.8103(4) 0.0639(3) 0.54090(14) 0.0471(11) Uani 1 1 d . . . . .
C6 C 0.8124(5) 0.3164(4) 0.57325(18) 0.0680(16) Uani 1 1 d . . . . .
C44 C 0.8411(5) 0.4987(4) 0.76034(18) 0.0660(16) Uani 1 1 d . . . . .
H44A H 0.772111 0.496556 0.751382 0.099 Uiso 1 1 calc GR . . . .
H44B H 0.856120 0.553677 0.771488 0.099 Uiso 1 1 calc GR . . . .
H44C H 0.855604 0.453971 0.778149 0.099 Uiso 1 1 calc GR . . . .
C38 C 0.9893(4) -0.0680(4) 0.68006(15) 0.0515(12) Uani 1 1 d . . . . .
C35 C 1.1424(4) -0.1392(4) 0.72721(16) 0.0607(14) Uani 1 1 d . . . . .
H35 H 1.192524 -0.164470 0.742855 0.073 Uiso 1 1 calc R . . . .
C26 C 1.2686(4) 0.2282(4) 0.56811(16) 0.0534(12) Uani 1 1 d . . . . .
C31 C 1.1939(7) 0.2383(5) 0.5021(2) 0.088(2) Uani 1 1 d . . . . .
H31A H 1.132147 0.241753 0.486879 0.132 Uiso 1 1 calc GR . . . .
H31B H 1.229360 0.187821 0.495802 0.132 Uiso 1 1 calc GR . . . .
H31C H 1.232906 0.288537 0.498527 0.132 Uiso 1 1 calc GR . . . .
C63 C 1.2404(7) 0.5228(5) 0.6098(3) 0.090(2) Uani 1 1 d . . . . .
H63 H 1.308785 0.515381 0.611447 0.108 Uiso 1 1 calc R . . . .
C15 C 0.5993(5) 0.2191(6) 0.5146(2) 0.085(2) Uani 1 1 d . . . . .
H15A H 0.548985 0.192684 0.527521 0.128 Uiso 1 1 calc R . . . .
H15B H 0.607980 0.277883 0.522311 0.128 Uiso 1 1 calc R . . . .
H15C H 0.579457 0.217175 0.488760 0.128 Uiso 1 1 calc R . . . .
C30 C 1.1732(5) 0.2328(4) 0.54283(18) 0.0681(18) Uani 1 1 d . . . . .
H30 H 1.135797 0.179833 0.546013 0.082 Uiso 1 1 calc R . . . .
C14 C 0.8021(6) 0.2671(4) 0.48504(18) 0.0689(16) Uani 1 1 d . . . . .
H14A H 0.766360 0.315716 0.493117 0.103 Uiso 1 1 calc GR . . . .
H14B H 0.778630 0.253889 0.460109 0.103 Uiso 1 1 calc GR . . . .
H14C H 0.871560 0.280481 0.486658 0.103 Uiso 1 1 calc GR . . . .
C71 C 0.8697(12) 0.5755(11) 0.5648(5) 0.095(4) Uani 0.618(17) 1 d . U P B 1
H71A H 0.798798 0.577500 0.564189 0.142 Uiso 0.618(17) 1 calc GR . P B 1
H71B H 0.888474 0.527636 0.550408 0.142 Uiso 0.618(17) 1 calc GR . P B 1
H71C H 0.893143 0.628003 0.554829 0.142 Uiso 0.618(17) 1 calc GR . P B 1
C70 C 0.9150(9) 0.5651(7) 0.6039(4) 0.063(3) Uani 0.618(17) 1 d . U P B 1
H70 H 0.885383 0.513802 0.613912 0.075 Uiso 0.618(17) 1 calc R . P B 1
C56 C 0.6306(6) 0.4209(6) 0.6314(2) 0.062(2) Uani 0.746(12) 1 d . U P A 1
H56A H 0.637992 0.361941 0.624378 0.094 Uiso 0.746(12) 1 calc GR . P A 1
H56B H 0.638657 0.457703 0.610888 0.094 Uiso 0.746(12) 1 calc GR . P A 1
H56C H 0.565826 0.429354 0.639221 0.094 Uiso 0.746(12) 1 calc GR . P A 1
C64 C 1.1930(9) 0.5542(7) 0.5786(3) 0.114(4) Uani 1 1 d . . . . .
H64 H 1.228957 0.567758 0.559122 0.137 Uiso 1 1 calc R . . . .
C33 C 1.0871(4) -0.0668(3) 0.67037(13) 0.0422(10) Uani 1 1 d . . . . .
C45 C 0.9024(4) 0.4860(3) 0.72929(16) 0.0509(12) Uani 1 1 d . . . . .
C34 C 1.1647(4) -0.1038(3) 0.69407(15) 0.0496(11) Uani 1 1 d . . . . .
C60 C 0.9026(5) 0.2752(6) 0.8036(2) 0.088(2) Uani 1 1 d . . . . .
H60A H 0.895359 0.333818 0.811186 0.132 Uiso 1 1 calc GR . . . .
H60B H 0.959065 0.249902 0.817555 0.132 Uiso 1 1 calc GR . . . .
H60C H 0.844034 0.243312 0.807739 0.132 Uiso 1 1 calc GR . . . .
C40 C 1.3385(5) -0.0606(5) 0.7158(2) 0.077(2) Uani 1 1 d . . . . .
H40A H 1.339593 -0.091772 0.738390 0.116 Uiso 1 1 calc GR . . . .
H40B H 1.313178 -0.003657 0.718954 0.116 Uiso 1 1 calc GR . . . .
H40C H 1.404557 -0.056916 0.708613 0.116 Uiso 1 1 calc GR . . . .
C28 C 1.3932(6) 0.1526(5) 0.68661(18) 0.0729(18) Uani 1 1 d . . . . .
H28A H 1.448176 0.191846 0.689560 0.109 Uiso 1 1 calc GR . . . .
H28B H 1.398087 0.112492 0.706618 0.109 Uiso 1 1 calc GR . . . .
H28C H 1.332294 0.184222 0.686292 0.109 Uiso 1 1 calc GR . . . .
C53 C 0.7376(4) 0.2406(4) 0.74451(19) 0.0638(15) Uani 1 1 d . . . . .
H53 H 0.743420 0.196180 0.761613 0.077 Uiso 1 1 calc R . . . .
C43 C 0.8558(7) 0.0429(6) 0.6720(3) 0.114(4) Uani 1 1 d . . . . .
H43A H 0.799325 0.061765 0.656122 0.171 Uiso 1 1 calc GR . . . .
H43B H 0.903453 0.088636 0.675236 0.171 Uiso 1 1 calc GR . . . .
H43C H 0.835047 0.027123 0.695378 0.171 Uiso 1 1 calc GR . . . .
C10 C 0.6960(4) 0.1708(4) 0.52292(15) 0.0537(13) Uani 1 1 d . . . . .
C72 C 0.8867(9) 0.6436(9) 0.6269(5) 0.079(3) Uani 0.618(17) 1 d . U P B 1
H72A H 0.924588 0.692870 0.620838 0.118 Uiso 0.618(17) 1 calc GR . P B 1
H72B H 0.900592 0.630790 0.652452 0.118 Uiso 0.618(17) 1 calc GR . P B 1
H72C H 0.817254 0.655688 0.621473 0.118 Uiso 0.618(17) 1 calc GR . P B 1
C57 C 0.6830(9) 0.5313(6) 0.6787(3) 0.094(4) Uani 0.746(12) 1 d . U P A 1
H57A H 0.622253 0.526777 0.689956 0.141 Uiso 0.746(12) 1 calc GR . P A 1
H57B H 0.675372 0.573370 0.659462 0.141 Uiso 0.746(12) 1 calc GR . P A 1
H57C H 0.735510 0.548724 0.696755 0.141 Uiso 0.746(12) 1 calc GR . P A 1
C29 C 1.4918(5) 0.0541(5) 0.6493(3) 0.090(2) Uani 1 1 d . . . . .
H29A H 1.492663 0.026882 0.625879 0.134 Uiso 1 1 calc GR . . . .
H29B H 1.497014 0.010974 0.668198 0.134 Uiso 1 1 calc GR . . . .
H29C H 1.546629 0.093207 0.653276 0.134 Uiso 1 1 calc GR . . . .
C66 C 1.0361(6) 0.5464(4) 0.6037(2) 0.084(2) Uani 1 1 d . . . . .
C61 C 1.0862(4) 0.5154(4) 0.63649(19) 0.0611(15) Uani 1 1 d . . . . .
C65 C 1.0924(9) 0.5663(6) 0.5752(3) 0.120(4) Uani 1 1 d . . . . .
H65 H 1.061214 0.588266 0.553448 0.144 Uiso 1 1 calc R . . . .
C172 C 0.8999(16) 0.6299(16) 0.6077(7) 0.076(4) Uiso 0.382(17) 1 d . U P B 2
H17A H 0.938322 0.643812 0.630378 0.114 Uiso 0.382(17) 1 calc GR . P B 2
H17B H 0.832158 0.620419 0.612085 0.114 Uiso 0.382(17) 1 calc GR . P B 2
H17C H 0.903273 0.676743 0.590791 0.114 Uiso 0.382(17) 1 calc GR . P B 2
C170 C 0.9416(15) 0.5481(14) 0.5915(6) 0.060(4) Uiso 0.382(17) 1 d . U P B 2
H170 H 0.911213 0.499899 0.603508 0.072 Uiso 0.382(17) 1 calc R . P B 2
C171 C 0.9019(19) 0.5423(17) 0.5508(7) 0.086(5) Uiso 0.382(17) 1 d . U P B 2
H17D H 0.926548 0.590059 0.537772 0.130 Uiso 0.382(17) 1 calc GR . P B 2
H17E H 0.830769 0.543881 0.548478 0.130 Uiso 0.382(17) 1 calc GR . P B 2
H17F H 0.923722 0.489397 0.540709 0.130 Uiso 0.382(17) 1 calc GR . P B 2
C156 C 0.695(2) 0.4368(15) 0.6326(7) 0.056(4) Uiso 0.254(12) 1 d . U P A 2
H15D H 0.762175 0.429956 0.626862 0.084 Uiso 0.254(12) 1 calc GR . P A 2
H15E H 0.664184 0.483054 0.618358 0.084 Uiso 0.254(12) 1 calc GR . P A 2
H15F H 0.659014 0.384432 0.627085 0.084 Uiso 0.254(12) 1 calc GR . P A 2
C155 C 0.6950(19) 0.4578(17) 0.6742(7) 0.040(4) Uiso 0.254(12) 1 d . U P A 2
H155 H 0.749651 0.497801 0.681070 0.048 Uiso 0.254(12) 1 calc R . P A 2
C157 C 0.598(2) 0.5033(19) 0.6799(8) 0.069(7) Uiso 0.254(12) 1 d . U P A 2
H15G H 0.543510 0.466137 0.672353 0.103 Uiso 0.254(12) 1 calc GR . P A 2
H15H H 0.593006 0.555182 0.665593 0.103 Uiso 0.254(12) 1 calc GR . P A 2
H15I H 0.597653 0.517388 0.705344 0.103 Uiso 0.254(12) 1 calc GR . P A 2
C81 C 0.5879(6) 0.2783(7) 0.3989(4) 0.109(4) Uani 0.75(2) 1 d . U P C 1
H81 H 0.650065 0.294958 0.392792 0.131 Uiso 0.75(2) 1 calc R . P C 1
C83 C 0.5185(9) 0.3404(5) 0.4061(4) 0.123(4) Uani 0.75(2) 1 d G U P C 1
H83 H 0.534213 0.398508 0.404707 0.148 Uiso 0.75(2) 1 calc R . P C 1
C86 C 0.4257(8) 0.3155(7) 0.4152(4) 0.126(4) Uani 0.75(2) 1 d G U P C 1
H86 H 0.379243 0.357031 0.420014 0.151 Uiso 0.75(2) 1 calc R . P C 1
C89 C 0.4022(6) 0.2286(9) 0.4173(4) 0.116(4) Uani 0.75(2) 1 d G U P C 1
H89 H 0.340124 0.212004 0.423407 0.139 Uiso 0.75(2) 1 calc R . P C 1
C80 C 0.4717(10) 0.1666(5) 0.4101(4) 0.123(5) Uani 0.75(2) 1 d G U P C 1
H80 H 0.455974 0.108453 0.411492 0.147 Uiso 0.75(2) 1 calc R . P C 1
C84 C 0.5645(8) 0.1914(6) 0.4010(4) 0.110(4) Uani 0.75(2) 1 d G U P C 1
H84 H 0.610945 0.149929 0.396184 0.132 Uiso 0.75(2) 1 calc R . P C 1
C181 C 0.579(2) 0.216(3) 0.4059(13) 0.108(6) Uiso 0.25(2) 1 d . U P C 2
H181 H 0.637215 0.194059 0.397820 0.130 Uiso 0.25(2) 1 calc R . P C 2
C183 C 0.568(3) 0.304(3) 0.4104(12) 0.115(5) Uiso 0.25(2) 1 d G U P C 2
H183 H 0.618253 0.341297 0.405235 0.138 Uiso 0.25(2) 1 calc R . P C 2
C185 C 0.481(3) 0.3361(16) 0.4225(12) 0.126(5) Uiso 0.25(2) 1 d G U P C 2
H185 H 0.473770 0.395149 0.425485 0.152 Uiso 0.25(2) 1 calc R . P C 2
C189 C 0.406(2) 0.280(3) 0.4302(11) 0.124(5) Uiso 0.25(2) 1 d G U P C 2
H189 H 0.348248 0.301765 0.438321 0.148 Uiso 0.25(2) 1 calc R . P C 2
C186 C 0.418(3) 0.192(2) 0.4258(12) 0.120(7) Uiso 0.25(2) 1 d G U P C 2
H186 H 0.367208 0.154528 0.430906 0.144 Uiso 0.25(2) 1 calc R . P C 2
C180 C 0.504(3) 0.1597(17) 0.4136(13) 0.123(7) Uiso 0.25(2) 1 d G U P C 2
H180 H 0.511691 0.100674 0.410656 0.148 Uiso 0.25(2) 1 calc R . P C 2
C90 C 0.442(3) 0.529(4) 0.4830(18) 0.118(6) Uiso 0.128(7) 1 d . U P D -1
H90 H 0.375029 0.541785 0.480486 0.142 Uiso 0.128(7) 1 calc R . P D -1
C92 C 0.510(4) 0.589(3) 0.4985(17) 0.115(7) Uiso 0.128(7) 1 d G U P D -1
H92 H 0.488507 0.641649 0.506460 0.138 Uiso 0.128(7) 1 calc R . P D -1
C96 C 0.611(4) 0.570(4) 0.5022(17) 0.119(8) Uiso 0.128(7) 1 d G U P D -1
H96 H 0.656528 0.609551 0.512646 0.143 Uiso 0.128(7) 1 calc R . P D -1
C100 C 0.644(3) 0.490(4) 0.4904(18) 0.121(8) Uiso 0.128(7) 1 d G U P D -1
H100 H 0.711072 0.477589 0.492858 0.145 Uiso 0.128(7) 1 calc R . P D -1
C97 C 0.576(4) 0.431(3) 0.4748(18) 0.123(8) Uiso 0.128(7) 1 d G U P D -1
H97 H 0.597595 0.377725 0.466883 0.147 Uiso 0.128(7) 1 calc R . P D -1
C93 C 0.475(4) 0.450(4) 0.4711(17) 0.121(7) Uiso 0.128(7) 1 d G U P D -1
H93 H 0.429573 0.409821 0.460697 0.145 Uiso 0.128(7) 1 calc R . P D -1
C195 C 0.4189(14) 0.5296(16) 0.4704(7) 0.122(6) Uiso 0.372(7) 1 d . U P D -2
H195 H 0.378669 0.547537 0.449780 0.147 Uiso 0.372(7) 1 calc R . P D -2
C190 C 0.5209(15) 0.5236(16) 0.4693(6) 0.111(6) Uiso 0.372(7) 1 d G U P D -2
H190 H 0.548857 0.537446 0.447947 0.133 Uiso 0.372(7) 1 calc R . P D -2
C192 C 0.5811(11) 0.4969(17) 0.5002(7) 0.114(6) Uiso 0.372(7) 1 d G U P D -2
H192 H 0.649341 0.492810 0.499424 0.136 Uiso 0.372(7) 1 calc R . P D -2
C194 C 0.5394(16) 0.4762(17) 0.5321(6) 0.117(7) Uiso 0.372(7) 1 d G U P D -2
H194 H 0.579638 0.458266 0.552734 0.140 Uiso 0.372(7) 1 calc R . P D -2
C198 C 0.4374(17) 0.4822(17) 0.5332(7) 0.130(7) Uiso 0.372(7) 1 d G U P D -2
H198 H 0.409451 0.468357 0.554568 0.156 Uiso 0.372(7) 1 calc R . P D -2
C200 C 0.3772(11) 0.5089(17) 0.5024(8) 0.130(7) Uiso 0.372(7) 1 d G U P D -2
H200 H 0.308966 0.512992 0.503091 0.156 Uiso 0.372(7) 1 calc R . P D -2

loop_
_atom_site_aniso_label
_atom_site_aniso_U_11
_atom_site_aniso_U_22
_atom_site_aniso_U_33
_atom_site_aniso_U_23
_atom_site_aniso_U_13
_atom_site_aniso_U_12
Re1 0.03684(11) 0.04342(12) 0.04592(11) -0.00536(10) -0.00739(7) -0.00133(9)
O6 0.142(5) 0.040(2) 0.094(4) 0.000(2) -0.039(3) 0.010(3)
Al1 0.0333(6) 0.0367(7) 0.0413(7) -0.0001(5) -0.0045(5) -0.0047(5)
Al2 0.0364(6) 0.0297(6) 0.0544(8) -0.0033(6) -0.0077(6) -0.0042(5)
O5 0.054(2) 0.095(3) 0.065(2) -0.021(3) 0.0123(19) 0.008(2)
O4 0.0470(18) 0.055(2) 0.053(2) -0.0102(16) -0.0161(15) -0.0004(15)
O3 0.0427(17) 0.0411(17) 0.0469(18) -0.0079(14) -0.0100(14) 0.0048(14)
O1 0.0406(16) 0.0389(16) 0.0469(17) -0.0056(14) -0.0058(13) 0.0003(13)
C1 0.0296(18) 0.035(2) 0.045(2) -0.0001(19) -0.0037(16) -0.0042(17)
N2 0.0370(18) 0.042(2) 0.042(2) 0.0053(17) -0.0043(15) -0.0074(16)
N4 0.043(2) 0.032(2) 0.072(3) -0.001(2) -0.008(2) -0.0082(16)
N3 0.0384(19) 0.0341(19) 0.059(2) -0.0045(18) -0.0105(17) 0.0001(16)
C25 0.059(3) 0.049(3) 0.066(3) 0.012(3) -0.004(3) -0.017(2)
C42 0.043(3) 0.081(4) 0.075(4) 0.030(3) 0.011(3) 0.000(3)
C49 0.041(2) 0.035(2) 0.054(3) -0.008(2) -0.003(2) -0.0029(19)
C58 0.049(3) 0.070(4) 0.078(4) 0.021(3) -0.007(3) -0.003(3)
O2 0.0396(15) 0.0354(17) 0.0529(18) -0.0037(14) -0.0079(13) -0.0033(13)
N1 0.0351(17) 0.041(2) 0.042(2) 0.0050(16) -0.0029(15) -0.0018(15)
C5 0.039(2) 0.055(3) 0.067(3) -0.016(3) -0.013(2) -0.003(2)
C23 0.038(2) 0.055(3) 0.061(3) -0.003(2) -0.001(2) -0.007(2)
C24 0.052(3) 0.061(4) 0.071(4) 0.001(3) 0.005(3) -0.026(3)
C4 0.037(2) 0.041(2) 0.053(3) -0.001(2) -0.0035(19) -0.0036(19)
C67 0.054(3) 0.042(3) 0.082(4) 0.001(3) 0.005(3) -0.006(2)
C16 0.073(4) 0.048(3) 0.062(3) -0.008(3) 0.004(3) -0.018(3)
C39 0.051(3) 0.066(4) 0.061(3) 0.022(3) -0.005(2) -0.001(3)
C21 0.037(2) 0.044(2) 0.045(2) 0.001(2) -0.0011(18) -0.0096(19)
C13 0.045(3) 0.074(4) 0.059(3) -0.018(3) 0.004(2) -0.003(3)
C19 0.041(2) 0.042(2) 0.040(2) -0.0002(19) -0.0047(18) -0.0065(19)
C41 0.062(4) 0.094(5) 0.105(6) 0.013(5) 0.008(4) 0.018(4)
C22 0.035(2) 0.046(3) 0.052(3) -0.005(2) -0.0011(19) -0.0046(19)
C20 0.071(3) 0.060(3) 0.043(3) -0.005(2) 0.008(2) -0.013(3)
C9 0.047(2) 0.068(3) 0.032(2) -0.007(2) -0.0066(18) 0.000(2)
C3 0.035(2) 0.036(2) 0.046(2) -0.0040(19) -0.0039(18) -0.0064(17)
C51 0.035(2) 0.052(3) 0.060(3) -0.011(2) -0.003(2) -0.003(2)
C2 0.039(2) 0.029(2) 0.049(3) -0.0018(18) -0.0025(19) -0.0007(17)
C8 0.045(2) 0.049(3) 0.040(2) -0.012(2) -0.0057(19) -0.006(2)
C55 0.044(4) 0.043(4) 0.057(5) -0.003(3) -0.007(3) -0.002(3)
C62 0.072(4) 0.046(3) 0.073(4) 0.003(3) 0.009(3) -0.016(3)
C46 0.047(3) 0.043(3) 0.084(4) -0.021(3) -0.014(3) -0.004(2)
C27 0.040(2) 0.048(3) 0.058(3) 0.003(2) -0.008(2) -0.005(2)
C17 0.042(2) 0.040(2) 0.048(3) 0.003(2) -0.0038(19) -0.0093(19)
C48 0.067(4) 0.046(3) 0.134(7) -0.015(4) -0.001(4) -0.016(3)
C18 0.047(2) 0.042(3) 0.043(2) -0.003(2) -0.0052(19) -0.007(2)
C47 0.047(3) 0.033(3) 0.098(5) -0.006(3) -0.018(3) -0.009(2)
C54 0.049(3) 0.055(3) 0.056(3) 0.002(3) -0.003(2) -0.002(2)
C59 0.063(4) 0.077(5) 0.109(6) 0.033(4) 0.008(4) 0.008(3)
C37 0.058(3) 0.082(4) 0.053(3) 0.011(3) 0.010(3) -0.015(3)
C0AA 0.058(4) 0.131(8) 0.108(6) 0.041(6) -0.018(4) -0.034(4)
C32 0.055(3) 0.085(5) 0.104(5) 0.035(5) -0.016(3) -0.017(4)
C12 0.084(4) 0.049(3) 0.057(3) -0.009(3) -0.011(3) -0.005(3)
C69 0.060(4) 0.070(4) 0.128(7) -0.005(5) -0.016(4) -0.013(3)
C68 0.066(4) 0.068(4) 0.092(5) 0.001(4) 0.017(3) 0.005(3)
C36 0.064(4) 0.087(5) 0.057(3) 0.019(3) 0.007(3) -0.013(3)
C11 0.036(2) 0.066(3) 0.051(3) -0.012(3) -0.008(2) -0.018(2)
C2AA 0.064(4) 0.102(5) 0.067(4) -0.013(4) -0.001(3) -0.037(4)
C52 0.051(3) 0.059(3) 0.069(4) 0.000(3) 0.006(3) -0.013(3)
C50 0.043(2) 0.040(2) 0.058(3) -0.005(2) -0.006(2) -0.001(2)
C7 0.051(3) 0.044(3) 0.044(2) -0.013(2) -0.008(2) -0.003(2)
C6 0.073(4) 0.068(4) 0.058(3) -0.003(3) -0.018(3) 0.000(3)
C44 0.066(3) 0.061(4) 0.067(4) -0.021(3) -0.011(3) 0.007(3)
C38 0.050(3) 0.053(3) 0.050(3) 0.005(2) 0.001(2) -0.008(2)
C35 0.060(3) 0.069(4) 0.051(3) 0.014(3) -0.007(2) -0.008(3)
C26 0.049(3) 0.051(3) 0.057(3) 0.005(2) -0.010(2) -0.013(2)
C31 0.110(6) 0.076(5) 0.070(4) 0.019(4) -0.032(4) -0.035(4)
C63 0.094(5) 0.079(5) 0.099(6) 0.025(5) 0.017(5) -0.021(4)
C15 0.047(3) 0.129(7) 0.075(4) -0.015(4) -0.019(3) 0.019(4)
C30 0.069(4) 0.060(3) 0.068(4) 0.025(3) -0.025(3) -0.027(3)
C14 0.091(4) 0.061(3) 0.054(3) 0.003(3) 0.003(3) 0.007(3)
C71 0.098(7) 0.087(7) 0.093(7) 0.030(6) -0.023(6) -0.007(6)
C70 0.064(5) 0.048(5) 0.072(6) 0.014(5) -0.010(5) -0.013(4)
C56 0.055(4) 0.061(4) 0.068(4) -0.004(4) -0.012(3) 0.000(3)
C64 0.139(9) 0.106(7) 0.099(7) 0.042(6) 0.015(6) -0.049(6)
C33 0.049(2) 0.036(2) 0.041(2) 0.0013(18) 0.0016(19) -0.0075(19)
C45 0.044(2) 0.047(3) 0.058(3) -0.012(2) -0.015(2) 0.004(2)
C34 0.050(3) 0.043(3) 0.055(3) 0.003(2) 0.000(2) -0.007(2)
C60 0.066(4) 0.122(7) 0.071(4) 0.017(4) -0.021(3) -0.001(4)
C40 0.063(4) 0.088(5) 0.076(4) 0.022(4) -0.017(3) -0.022(3)
C28 0.090(5) 0.067(4) 0.056(3) 0.005(3) -0.020(3) -0.014(3)
C53 0.058(3) 0.065(4) 0.068(4) 0.015(3) 0.001(3) -0.008(3)
C43 0.114(7) 0.092(6) 0.148(9) 0.052(6) 0.070(7) 0.037(5)
C10 0.049(3) 0.065(3) 0.045(3) -0.012(2) -0.005(2) -0.001(2)
C72 0.068(5) 0.072(6) 0.093(8) 0.002(6) -0.004(5) 0.004(5)
C57 0.117(9) 0.051(5) 0.101(8) -0.015(5) -0.047(7) 0.012(5)
C29 0.069(4) 0.084(5) 0.115(7) 0.033(5) 0.011(4) 0.021(4)
C66 0.098(5) 0.051(4) 0.097(5) 0.028(4) -0.024(4) -0.032(4)
C61 0.063(3) 0.038(3) 0.079(4) 0.010(3) -0.011(3) -0.016(2)
C65 0.155(9) 0.090(6) 0.105(7) 0.051(6) -0.032(6) -0.061(6)
C81 0.111(7) 0.101(8) 0.112(8) -0.020(6) 0.001(6) -0.004(6)
C83 0.121(7) 0.114(6) 0.135(7) -0.006(6) 0.018(6) 0.006(6)
C86 0.116(6) 0.122(7) 0.140(7) 0.000(6) 0.015(6) 0.003(6)
C89 0.116(6) 0.111(7) 0.122(7) -0.001(6) 0.012(6) -0.002(6)
C80 0.140(9) 0.110(7) 0.121(8) -0.005(7) 0.030(8) -0.008(7)
C84 0.121(7) 0.103(8) 0.107(7) 0.003(7) 0.014(7) 0.003(7)

loop_
_atom_type_symbol
_atom_type_description
_atom_type_scat_dispersion_real
_atom_type_scat_dispersion_imag
_atom_type_scat_source
C C 0.0181 0.0091 'International Tables Vol C Tables 4.2.6.8 and 6.1.1.4'
H H 0.0000 0.0000 'International Tables Vol C Tables 4.2.6.8 and 6.1.1.4'
Al Al 0.2130 0.2455 'International Tables Vol C Tables 4.2.6.8 and 6.1.1.4'
N N 0.0311 0.0180 'International Tables Vol C Tables 4.2.6.8 and 6.1.1.4'
O O 0.0492 0.0322 'International Tables Vol C Tables 4.2.6.8 and 6.1.1.4'
Re Re -5.2083 5.8923 'International Tables Vol C Tables 4.2.6.8 and 6.1.1.4'

loop_
_exptl_crystal_face_index_h
_exptl_crystal_face_index_k
_exptl_crystal_face_index_l
_exptl_crystal_face_perp_dist
-9 -2 7 0.0947
2 10 -1 0.0925
0 10 1 0.1078
8 4 -6 0.1034
2 -10 -2 0.1029
0 1 24 0.0151
0 0 -24 0.0148

loop_
_geom_angle_atom_site_label_1
_geom_angle_atom_site_label_2
_geom_angle_atom_site_label_3
_geom_angle
_geom_angle_site_symmetry_1
_geom_angle_site_symmetry_3
_geom_angle_publ_flag
C1 Re1 C9 128.82(18) . . ?
C1 Re1 C8 100.35(17) . . ?
C1 Re1 C11 132.7(2) . . ?
C1 Re1 C7 101.92(18) . . ?
C1 Re1 C10 159.14(19) . . ?
C5 Re1 C1 89.43(19) . . ?
C5 Re1 C9 141.67(19) . . ?
C5 Re1 C8 151.9(2) . . ?
C5 Re1 C11 95.0(2) . . ?
C5 Re1 C7 116.9(2) . . ?
C5 Re1 C10 107.1(2) . . ?
C9 Re1 C8 35.59(19) . . ?
C9 Re1 C7 59.3(2) . . ?
C9 Re1 C10 35.37(19) . . ?
C8 Re1 C7 35.40(19) . . ?
C11 Re1 C9 59.1(2) . . ?
C11 Re1 C8 59.12(18) . . ?
C11 Re1 C7 35.86(19) . . ?
C11 Re1 C10 35.6(2) . . ?
C6 Re1 C1 93.7(2) . . ?
C6 Re1 C5 85.9(3) . . ?
C6 Re1 C9 92.9(3) . . ?
C6 Re1 C8 119.2(3) . . ?
C6 Re1 C11 133.5(2) . . ?
C6 Re1 C7 152.0(2) . . ?
C6 Re1 C10 99.9(2) . . ?
C10 Re1 C8 59.17(18) . . ?
C10 Re1 C7 59.56(19) . . ?
O3 Al1 O1 103.71(17) . . ?
O3 Al1 N2 116.85(18) . . ?
O3 Al1 N1 116.73(19) . . ?
O1 Al1 N2 108.30(18) . . ?
O1 Al1 N1 111.81(17) . . ?
N1 Al1 N2 99.49(18) . . ?
N4 Al2 C4 116.34(19) . . ?
N3 Al2 N4 98.1(2) . . ?
N3 Al2 C4 119.2(2) . . ?
O2 Al2 N4 119.6(2) . . ?
O2 Al2 N3 114.24(18) . . ?
O2 Al2 C4 91.16(18) . . ?
C3 O3 Al1 118.8(3) . . ?
C1 O1 Al1 129.6(3) . . ?
O1 C1 Re1 118.7(3) . . ?
O1 C1 C2 114.0(4) . . ?
C2 C1 Re1 127.3(3) . . ?
C21 N2 Al1 124.1(3) . . ?
C19 N2 Al1 117.8(3) . . ?
C19 N2 C21 118.1(4) . . ?
C47 N4 Al2 119.6(4) . . ?
C47 N4 C61 118.3(5) . . ?
C61 N4 Al2 121.5(4) . . ?
C49 N3 Al2 120.9(3) . . ?
C45 N3 Al2 121.4(4) . . ?
C45 N3 C49 117.6(5) . . ?
C24 C25 C26 120.8(5) . . ?
C38 C42 C0AA 109.9(6) . . ?
C43 C42 C0AA 111.1(7) . . ?
C43 C42 C38 111.9(7) . . ?
C54 C49 N3 120.6(4) . . ?
C54 C49 C50 122.0(5) . . ?
C50 C49 N3 117.4(5) . . ?
C54 C58 C60 110.8(5) . . ?
C59 C58 C54 111.1(6) . . ?
C59 C58 C60 110.4(6) . . ?
C2 O2 Al2 112.7(3) . . ?
C17 N1 Al1 116.3(3) . . ?
C17 N1 C33 118.3(4) . . ?
C33 N1 Al1 125.4(3) . . ?
O5 C5 Re1 175.7(4) . . ?
C24 C23 C22 121.6(5) . . ?
C23 C24 C25 120.0(5) . . ?
O4 C4 Al2 137.0(4) . . ?
O4 C4 C3 119.7(4) . . ?
C3 C4 Al2 103.3(3) . . ?
C62 C67 C69 112.0(5) . . ?
C62 C67 C68 111.7(6) . . ?
C69 C67 C68 110.3(5) . . ?
C34 C39 C41 110.8(5) . . ?
C34 C39 C40 110.8(6) . . ?
C40 C39 C41 110.3(6) . . ?
C22 C21 N2 119.1(4) . . ?
C22 C21 C26 120.9(4) . . ?
C26 C21 N2 120.0(4) . . ?
N2 C19 C20 121.3(4) . . ?
N2 C19 C18 122.3(4) . . ?
C18 C19 C20 116.4(5) . . ?
C23 C22 C21 118.3(5) . . ?
C23 C22 C27 119.1(5) . . ?
C21 C22 C27 122.6(4) . . ?
C8 C9 Re1 72.7(3) . . ?
C8 C9 C14 126.5(5) . . ?
C14 C9 Re1 122.8(4) . . ?
C10 C9 Re1 72.5(3) . . ?
C10 C9 C8 108.5(5) . . ?
C10 C9 C14 124.9(5) . . ?
O3 C3 C4 118.2(4) . . ?
O3 C3 C2 127.6(4) . . ?
C2 C3 C4 114.2(4) . . ?
C52 C51 C50 121.2(5) . . ?
O2 C2 C1 117.4(4) . . ?
O2 C2 C3 118.6(4) . . ?
C3 C2 C1 124.0(4) . . ?
C13 C8 Re1 126.3(3) . . ?
C9 C8 Re1 71.7(3) . . ?
C9 C8 C13 126.9(5) . . ?
C9 C8 C7 108.4(4) . . ?
C7 C8 Re1 72.7(3) . . ?
C7 C8 C13 124.4(5) . . ?
C56 C55 C50 113.7(6) . . ?
C56 C55 C57 108.7(7) . . ?
C57 C55 C50 109.2(8) . . ?
C63 C62 C67 118.1(7) . . ?
C63 C62 C61 117.4(7) . . ?
C61 C62 C67 124.5(6) . . ?
C45 C46 C47 128.2(5) . . ?
C22 C27 C28 108.9(5) . . ?
C22 C27 C29 112.8(5) . . ?
C29 C27 C28 111.2(6) . . ?
N1 C17 C16 120.6(5) . . ?
N1 C17 C18 122.9(4) . . ?
C18 C17 C16 116.5(5) . . ?
C17 C18 C19 127.3(5) . . ?
N4 C47 C46 123.7(5) . . ?
N4 C47 C48 120.4(7) . . ?
C46 C47 C48 115.9(6) . . ?
C49 C54 C58 123.9(5) . . ?
C49 C54 C53 118.1(5) . . ?
C53 C54 C58 118.0(5) . . ?
C36 C37 C38 121.1(6) . . ?
C37 C36 C35 120.6(6) . . ?
C2AA C11 Re1 125.5(4) . . ?
C7 C11 Re1 73.2(3) . . ?
C7 C11 C2AA 125.3(6) . . ?
C10 C11 Re1 72.6(3) . . ?
C10 C11 C2AA 125.8(6) . . ?
C10 C11 C7 108.6(5) . . ?
C53 C52 C51 120.2(5) . . ?
C49 C50 C55 121.5(5) . . ?
C49 C50 C155 122.9(11) . . ?
C51 C50 C49 117.8(5) . . ?
C51 C50 C55 120.4(5) . . ?
C51 C50 C155 117.1(11) . . ?
C8 C7 Re1 71.9(3) . . ?
C8 C7 C12 125.6(5) . . ?
C8 C7 C11 106.8(5) . . ?
C12 C7 Re1 128.7(4) . . ?
C11 C7 Re1 71.0(3) . . ?
C11 C7 C12 127.0(5) . . ?
O6 C6 Re1 172.9(6) . . ?
C37 C38 C42 118.1(5) . . ?
C37 C38 C33 118.8(5) . . ?
C33 C38 C42 123.1(5) . . ?
C36 C35 C34 120.6(6) . . ?
C25 C26 C21 118.3(5) . . ?
C25 C26 C30 118.2(5) . . ?
C21 C26 C30 123.5(5) . . ?
C64 C63 C62 121.8(9) . . ?
C32 C30 C31 111.4(6) . . ?
C26 C30 C32 110.2(6) . . ?
C26 C30 C31 111.5(6) . . ?
C71 C70 C72 109.4(11) . . ?
C71 C70 C66 108.7(11) . . ?
C72 C70 C66 115.9(8) . . ?
C63 C64 C65 120.8(9) . . ?
C38 C33 N1 121.5(4) . . ?
C38 C33 C34 120.0(5) . . ?
C34 C33 N1 118.5(4) . . ?
N3 C45 C46 122.3(5) . . ?
N3 C45 C44 120.0(5) . . ?
C46 C45 C44 117.7(5) . . ?
C35 C34 C39 116.8(5) . . ?
C35 C34 C33 118.8(5) . . ?
C33 C34 C39 124.4(5) . . ?
C52 C53 C54 120.8(6) . . ?
C9 C10 Re1 72.1(3) . . ?
C9 C10 C11 107.6(5) . . ?
C9 C10 C15 125.4(6) . . ?
C11 C10 Re1 71.8(3) . . ?
C11 C10 C15 126.7(6) . . ?
C15 C10 Re1 126.1(4) . . ?
C61 C66 C70 116.6(8) . . ?
C65 C66 C70 125.4(8) . . ?
C65 C66 C61 117.7(8) . . ?
C170 C66 C61 132.0(12) . . ?
C170 C66 C65 109.2(12) . . ?
C62 C61 N4 119.4(5) . . ?
C66 C61 N4 119.6(6) . . ?
C66 C61 C62 121.0(7) . . ?
C64 C65 C66 121.2(9) . . ?
C66 C170 C172 105.6(16) . . ?
C66 C170 C171 124.3(18) . . ?
C172 C170 C171 108.6(18) . . ?
C50 C155 C156 105.5(18) . . ?
C50 C155 C157 118(2) . . ?
C157 C155 C156 109(2) . . ?
C83 C81 C84 120.0 . . ?
C81 C83 C86 120.0 . . ?
C89 C86 C83 120.0 . . ?
C86 C89 C80 120.0 . . ?
C84 C80 C89 120.0 . . ?
C80 C84 C81 120.0 . . ?
C183 C181 C180 120.0 . . ?
C181 C183 C185 120.0 . . ?
C189 C185 C183 120.0 . . ?
C185 C189 C186 120.0 . . ?
C180 C186 C189 120.0 . . ?
C186 C180 C181 120.0 . . ?
C92 C90 C93 120.0 . . ?
C96 C92 C90 120.0 . . ?
C100 C96 C92 120.00(6) . . ?
C96 C100 C97 120.0 . . ?
C93 C97 C100 120.0 . . ?
C97 C93 C90 120.0 . . ?
C190 C195 C200 120.0 . . ?
C195 C190 C192 120.0 . . ?
C190 C192 C194 120.0 . . ?
C192 C194 C198 120.0 . . ?
C200 C198 C194 120.0 . . ?
C198 C200 C195 120.0 . . ?

loop_
_geom_bond_atom_site_label_1
_geom_bond_atom_site_label_2
_geom_bond_distance
_geom_bond_site_symmetry_2
_geom_bond_publ_flag
Re1 C1 2.030(4) . ?
Re1 C5 1.902(6) . ?
Re1 C9 2.321(5) . ?
Re1 C8 2.334(5) . ?
Re1 C11 2.317(5) . ?
Re1 C7 2.346(5) . ?
Re1 C6 1.874(7) . ?
Re1 C10 2.327(5) . ?
O6 C6 1.177(8) . ?
Al1 O3 1.703(4) . ?
Al1 O1 1.758(3) . ?
Al1 N2 1.881(4) . ?
Al1 N1 1.871(4) . ?
Al2 N4 1.894(4) . ?
Al2 N3 1.885(5) . ?
Al2 O2 1.757(3) . ?
Al2 C4 1.990(5) . ?
O5 C5 1.149(7) . ?
O4 C4 1.246(6) . ?
O3 C3 1.353(6) . ?
O1 C1 1.330(6) . ?
C1 C2 1.497(6) . ?
N2 C21 1.464(6) . ?
N2 C19 1.323(7) . ?
N4 C47 1.342(8) . ?
N4 C61 1.442(9) . ?
N3 C49 1.447(6) . ?
N3 C45 1.339(7) . ?
C25 C24 1.381(8) . ?
C25 C26 1.397(8) . ?
C42 C0AA 1.523(10) . ?
C42 C38 1.517(8) . ?
C42 C43 1.492(11) . ?
C49 C54 1.386(8) . ?
C49 C50 1.400(7) . ?
C58 C54 1.524(8) . ?
C58 C59 1.517(11) . ?
C58 C60 1.525(11) . ?
O2 C2 1.372(6) . ?
N1 C17 1.333(7) . ?
N1 C33 1.461(6) . ?
C23 C24 1.372(9) . ?
C23 C22 1.385(7) . ?
C4 C3 1.494(7) . ?
C67 C62 1.504(9) . ?
C67 C69 1.543(9) . ?
C67 C68 1.548(9) . ?
C16 C17 1.506(7) . ?
C39 C41 1.530(10) . ?
C39 C34 1.514(8) . ?
C39 C40 1.524(9) . ?
C21 C22 1.404(7) . ?
C21 C26 1.405(8) . ?
C13 C8 1.500(7) . ?
C19 C20 1.497(7) . ?
C19 C18 1.427(7) . ?
C22 C27 1.511(8) . ?
C9 C8 1.423(8) . ?
C9 C14 1.494(9) . ?
C9 C10 1.412(8) . ?
C3 C2 1.407(7) . ?
C51 C52 1.378(9) . ?
C51 C50 1.393(7) . ?
C8 C7 1.423(8) . ?
C55 C50 1.553(10) . ?
C55 C56 1.516(11) . ?
C55 C57 1.550(13) . ?
C62 C63 1.392(11) . ?
C62 C61 1.415(9) . ?
C46 C47 1.404(10) . ?
C46 C45 1.391(8) . ?
C27 C28 1.535(9) . ?
C27 C29 1.523(9) . ?
C17 C18 1.404(7) . ?
C48 C47 1.519(8) . ?
C54 C53 1.405(8) . ?
C37 C36 1.372(9) . ?
C37 C38 1.392(8) . ?
C32 C30 1.517(11) . ?
C12 C7 1.494(8) . ?
C36 C35 1.377(9) . ?
C11 C2AA 1.503(8) . ?
C11 C7 1.436(8) . ?
C11 C10 1.421(9) . ?
C52 C53 1.373(9) . ?
C50 C155 1.49(3) . ?
C44 C45 1.490(9) . ?
C38 C33 1.408(8) . ?
C35 C34 1.396(8) . ?
C26 C30 1.515(8) . ?
C31 C30 1.549(11) . ?
C63 C64 1.346(13) . ?
C15 C10 1.514(8) . ?
C71 C70 1.512(18) . ?
C70 C72 1.553(19) . ?
C70 C66 1.667(16) . ?
C64 C65 1.369(16) . ?
C33 C34 1.416(7) . ?
C66 C61 1.405(10) . ?
C66 C65 1.391(15) . ?
C66 C170 1.31(2) . ?
C172 C170 1.53(3) . ?
C170 C171 1.54(3) . ?
C156 C155 1.56(3) . ?
C155 C157 1.52(4) . ?
C81 C83 1.3900 . ?
C81 C84 1.3900 . ?
C83 C86 1.3900 . ?
C86 C89 1.3900 . ?
C89 C80 1.3900 . ?
C80 C84 1.3900 . ?
C181 C183 1.3900 . ?
C181 C180 1.3900 . ?
C183 C185 1.3900 . ?
C185 C189 1.3900 . ?
C189 C186 1.3900 . ?
C186 C180 1.3900 . ?
C90 C92 1.3900 . ?
C90 C93 1.3900 . ?
C92 C96 1.3900 . ?
C96 C100 1.3900 . ?
C100 C97 1.3900 . ?
C97 C93 1.3900 . ?
C195 C190 1.3900 . ?
C195 C200 1.3900 . ?
C190 C192 1.3900 . ?
C192 C194 1.3900 . ?
C194 C198 1.3900 . ?
C198 C200 1.3900 . ?

loop_
_exptl_oxdiff_crystal_face_indexfrac_h
_exptl_oxdiff_crystal_face_indexfrac_k
_exptl_oxdiff_crystal_face_indexfrac_l
_exptl_oxdiff_crystal_face_x
_exptl_oxdiff_crystal_face_y
_exptl_oxdiff_crystal_face_z
-9.0007 -1.9988 7.0040 -0.8055 -0.3279 0.6047
1.9944 9.9989 -1.0143 0.8075 0.3178 0.5321
-0.0061 9.9993 0.9863 0.6623 0.2395 0.7000
7.9993 3.9988 -6.0066 0.8632 0.3447 -0.3820
2.0064 -9.9993 -1.9861 -0.5061 -0.2015 -0.8619
-0.0043 1.0065 24.0176 0.3267 -0.9406 0.2141
0.0037 -0.0066 -24.0190 -0.2616 0.9686 -0.1447
